data_7247483
loop_
_publ_author_name
'Bera, Susovan'
'Bhunia, Sudip'
'Gomila, Rosa M.'
'Drew, Michael G. B.'
'Frontera, Antonio'
'Chattopadhyay, Shouvik'

_publ_section_title
;
 Structure-directing role of CH&#x22EF;X (X = C, N, S, Cl) interactions in
 three ionic cobalt complexes: X-ray investigation and DFT study using
 QTAIM Vr predictor to eliminate the effect of pure Coulombic forces
;
_journal_issue 42
_journal_name_full 'RSC Advances'
_journal_page_first 29568
_journal_page_last 29583
_journal_paper_doi 10.1039/D3RA03828A
_journal_volume 13
_journal_year 2023
_chemical_formula_sum 'C26 H42 Cl Co N10 O8'
_chemical_formula_weight 717.08
_space_group_crystal_system orthorhombic
_space_group_IT_number 60
_space_group_name_Hall '-P 2n 2ab'
_space_group_name_H-M_alt 'P b c n'
_atom_sites_solution_hydrogens geom
_audit_creation_method SHELXL-2016/6
_audit_update_record
;
2023-04-27 deposited with the CCDC.	2023-09-22 downloaded from the CCDC.
;
_cell_angle_alpha 90
_cell_angle_beta 90
_cell_angle_gamma 90
_cell_formula_units_Z 4
_cell_length_a 12.8143(7)
_cell_length_b 17.6436(10)
_cell_length_c 14.6798(9)
_cell_measurement_reflns_used 900
_cell_measurement_temperature 273(2)
_cell_measurement_theta_max 25.080
_cell_measurement_theta_min 1.964
_cell_volume 3319.0(3)
_computing_cell_refinement 'SAINT (Bruker, 2000)'
_computing_data_collection 'SMART (Bruker, 2000)'
_computing_data_reduction SAINT
_computing_molecular_graphics 'Ortep-3 for Windows (Farrugia, 1999) and CAMERON (Watkin et al., 1993)'
_computing_publication_material 'PLATON (Spek, 2003)'
_computing_structure_refinement 'SHELXL-2016/6 (Sheldrick, 2016)'
_computing_structure_solution 'SHELXT 2014/5 (Sheldrick, 2014)'
_diffrn_ambient_temperature 273(2)
_diffrn_measured_fraction_theta_full 0.996
_diffrn_measured_fraction_theta_max 0.996
_diffrn_measurement_device_type 'BRUKER D8 QUEST AREA DETECTOR'
_diffrn_measurement_method '\f and \w scans'
_diffrn_radiation_type MoK\a
_diffrn_radiation_wavelength 0.71073
_diffrn_reflns_av_R_equivalents 0.0483
_diffrn_reflns_av_unetI/netI 0.0108
_diffrn_reflns_Laue_measured_fraction_full 0.996
_diffrn_reflns_Laue_measured_fraction_max 0.996
_diffrn_reflns_limit_h_max 15
_diffrn_reflns_limit_h_min -15
_diffrn_reflns_limit_k_max 21
_diffrn_reflns_limit_k_min -21
_diffrn_reflns_limit_l_max 17
_diffrn_reflns_limit_l_min -17
_diffrn_reflns_number 106239
_diffrn_reflns_point_group_measured_fraction_full 0.996
_diffrn_reflns_point_group_measured_fraction_max 0.996
_diffrn_reflns_theta_full 25.080
_diffrn_reflns_theta_max 25.080
_diffrn_reflns_theta_min 1.964
_diffrn_source 'fine-focus sealed tube'
_exptl_absorpt_coefficient_mu 0.659
_exptl_absorpt_correction_T_max 0.877
_exptl_absorpt_correction_T_min 0.789
_exptl_absorpt_correction_type multi-scan
_exptl_absorpt_process_details SADABS
_exptl_crystal_colour Black
_exptl_crystal_density_diffrn 1.435
_exptl_crystal_description Block
_exptl_crystal_F_000 1504
_exptl_crystal_size_max 0.4
_exptl_crystal_size_mid 0.3
_exptl_crystal_size_min 0.2
_refine_diff_density_max 0.836
_refine_diff_density_min -0.621
_refine_diff_density_rms 0.089
_refine_ls_extinction_method none
_refine_ls_goodness_of_fit_ref 1.048
_refine_ls_hydrogen_treatment constr
_refine_ls_matrix_type full
_refine_ls_number_parameters 231
_refine_ls_number_reflns 2957
_refine_ls_number_restraints 20
_refine_ls_restrained_S_all 1.083
_refine_ls_R_factor_all 0.0752
_refine_ls_R_factor_gt 0.0716
_refine_ls_shift/su_max 0.003
_refine_ls_shift/su_mean 0.000
_refine_ls_structure_factor_coef Fsqd
_refine_ls_weighting_details 'w=1/[\s^2^(Fo^2^)+(0.1560P)^2^+4.6158P] where P=(Fo^2^+2Fc^2^)/3'
_refine_ls_weighting_scheme calc
_refine_ls_wR_factor_gt 0.2265
_refine_ls_wR_factor_ref 0.2322
_reflns_Friedel_coverage 0.000
_reflns_number_gt 2735
_reflns_number_total 2957
_reflns_threshold_expression 'I > 2\s(I)'
_cod_data_source_file d3ra03828a2.cif
_cod_data_source_block 1
_cod_database_code 7247483
_shelx_shelxl_version_number 2016/6
_shelx_space_group_comment
;
The symmetry employed for this shelxl refinement is uniquely defined
by the following loop, which should always be used as a source of
symmetry information in preference to the above space-group names.
They are only intended as comments.
;

loop_
_space_group_symop_operation_xyz
'x, y, z'
'x+1/2, -y+1/2, -z'
'-x, y, -z+1/2'
'-x+1/2, -y+1/2, z+1/2'
'-x, -y, -z'
'-x-1/2, y-1/2, z'
'x, -y, z-1/2'
'x-1/2, y-1/2, -z-1/2'

loop_
_atom_site_label
_atom_site_type_symbol
_atom_site_fract_x
_atom_site_fract_y
_atom_site_fract_z
_atom_site_U_iso_or_equiv
_atom_site_adp_type
_atom_site_occupancy
_atom_site_site_symmetry_order
_atom_site_calc_flag
_atom_site_refinement_flags_posn
_atom_site_refinement_flags_adp
_atom_site_refinement_flags_occupancy
_atom_site_disorder_assembly
_atom_site_disorder_group
Co1 Co 0.500000 0.63532(4) 0.750000 0.0408(3) Uani 1 2 d S T P A .
N1 N 0.4205(3) 0.6875(2) 0.5018(2) 0.0581(9) Uani 1 1 d . . . . .
H1 H 0.441159 0.697640 0.564875 0.070 Uiso 1 1 calc R U . . .
C1 C 0.3378(5) 0.7413(3) 0.4774(4) 0.0778(15) Uani 1 1 d . . . . .
H1A H 0.278466 0.733345 0.516152 0.117 Uiso 1 1 calc R U . . .
H1B H 0.362984 0.792121 0.484994 0.117 Uiso 1 1 calc R U . . .
H1C H 0.317838 0.733535 0.415043 0.117 Uiso 1 1 calc R U . . .
C2 C 0.5129(5) 0.6981(5) 0.4436(4) 0.095(2) Uani 1 1 d . . . . .
H2A H 0.565844 0.662335 0.460736 0.143 Uiso 1 1 calc R U . . .
H2B H 0.493942 0.690069 0.381025 0.143 Uiso 1 1 calc R U . . .
H2C H 0.539088 0.748655 0.450976 0.143 Uiso 1 1 calc R U . . .
C3 C 0.3839(4) 0.6067(3) 0.4963(3) 0.0660(12) Uani 1 1 d . . . . .
H3A H 0.441485 0.574027 0.513601 0.079 Uiso 1 1 calc R U . . .
H3B H 0.367182 0.595545 0.433225 0.079 Uiso 1 1 calc R U . . .
C4 C 0.2902(4) 0.5860(3) 0.5543(3) 0.0651(12) Uani 1 1 d . . . . .
H4A H 0.257905 0.541311 0.528202 0.078 Uiso 1 1 calc R U . . .
H4B H 0.239948 0.626999 0.550131 0.078 Uiso 1 1 calc R U . . .
N2 N 0.3571(3) 0.63633(17) 0.7035(2) 0.0455(8) Uani 1 1 d . . . . .
C5 C 0.3115(4) 0.5704(2) 0.6558(3) 0.0629(12) Uani 1 1 d . . . . .
H5A H 0.246483 0.556541 0.685359 0.075 Uiso 1 1 calc R U . . .
H5B H 0.358798 0.527725 0.661050 0.075 Uiso 1 1 calc R U . . .
C6 C 0.2943(3) 0.6923(2) 0.7174(3) 0.0472(9) Uani 1 1 d . . . . .
H6A H 0.235726 0.671385 0.750916 0.057 Uiso 1 1 calc R U . . .
H6B H 0.267517 0.706234 0.657941 0.057 Uiso 1 1 calc R U . . .
C7 C 0.3200(3) 0.7622(2) 0.7620(2) 0.0415(9) Uani 1 1 d . . . . .
C8 C 0.2529(3) 0.8248(3) 0.7487(2) 0.0549(12) Uani 1 1 d . . . . .
H8 H 0.192675 0.819140 0.714035 0.066 Uiso 1 1 calc R U . . .
C9 C 0.2757(4) 0.8931(3) 0.7862(3) 0.0599(11) Uani 1 1 d . . . . .
H9 H 0.231972 0.934300 0.775940 0.072 Uiso 1 1 calc R U . . .
C10 C 0.3648(4) 0.9015(2) 0.8401(3) 0.0577(11) Uani 1 1 d . . . . .
H10 H 0.379470 0.948507 0.865758 0.069 Uiso 1 1 calc R U . . .
C11 C 0.4312(3) 0.8417(2) 0.8562(2) 0.0441(8) Uani 1 1 d . . . . .
O1 O 0.46980(19) 0.71138(14) 0.83762(15) 0.0369(6) Uani 1 1 d . . . . .
C12 C 0.4084(3) 0.76925(19) 0.8183(2) 0.0367(8) Uani 1 1 d . . . . .
C13 C 0.5570(6) 0.9161(3) 0.9323(4) 0.0890(19) Uani 1 1 d . . . . .
H13A H 0.619520 0.910424 0.967759 0.133 Uiso 1 1 calc R U . . .
H13B H 0.572077 0.945215 0.878647 0.133 Uiso 1 1 calc R U . . .
H13C H 0.505049 0.941772 0.967888 0.133 Uiso 1 1 calc R U . . .
O2 O 0.5196(3) 0.84414(18) 0.9069(2) 0.0574(8) Uani 1 1 d . . . . .
N3 N 0.5451(4) 0.5568(2) 0.6634(3) 0.0747(13) Uani 1 1 d . . . . .
N4A N 0.6307(5) 0.5757(3) 0.6079(4) 0.0544(12) Uani 0.646(5) 1 d . . P A 1
N5A N 0.7117(6) 0.5856(4) 0.5702(4) 0.075(2) Uani 0.646(5) 1 d . . P A 1
N4B N 0.5207(8) 0.4874(6) 0.7059(7) 0.0544(12) Uani 0.354(5) 1 d . . P A 2
N5B N 0.500000 0.4231(5) 0.750000 0.102(5) Uani 0.708(10) 2 d S T P A 2
Cl1 Cl 0.000000 0.62329(12) 0.750000 0.0871(8) Uani 1 2 d DS T P . .
O3 O 0.0959(13) 0.6072(9) 0.8059(10) 0.104(6) Uiso 0.35 1 d D . P B 1
O4 O 0.000000 0.7011(7) 0.750000 0.161(7) Uiso 0.7 2 d DS . P B 1
O5 O 0.0514(14) 0.6101(9) 0.6600(8) 0.109(5) Uiso 0.35 1 d D . P C 1
O6 O -0.0719(17) 0.5789(13) 0.7686(19) 0.238(19) Uiso 0.35 1 d D . P B 1
O7 O -0.046(2) 0.6941(10) 0.7667(16) 0.076(6) Uiso 0.15 1 d D . P B 2
O8 O 0.052(2) 0.6388(16) 0.6621(14) 0.084(9) Uiso 0.15 1 d D . P B 2
O9 O 0.073(3) 0.605(2) 0.811(2) 0.23(5) Uiso 0.15 1 d D . P B 2
O10 O -0.074(2) 0.5706(14) 0.733(2) 0.096(9) Uiso 0.15 1 d D . P B 2

loop_
_atom_site_aniso_label
_atom_site_aniso_U_11
_atom_site_aniso_U_22
_atom_site_aniso_U_33
_atom_site_aniso_U_23
_atom_site_aniso_U_13
_atom_site_aniso_U_12
Co1 0.0482(5) 0.0270(5) 0.0473(5) 0.000 -0.0170(3) 0.000
N1 0.066(2) 0.070(2) 0.0386(17) -0.0050(16) -0.0100(16) -0.0076(18)
C1 0.093(4) 0.071(3) 0.069(3) 0.003(2) -0.039(3) -0.003(3)
C2 0.101(5) 0.133(6) 0.053(3) -0.009(4) 0.013(3) -0.018(4)
C3 0.074(3) 0.060(3) 0.064(3) -0.020(2) -0.019(2) 0.003(2)
C4 0.069(3) 0.056(3) 0.070(3) -0.010(2) -0.023(2) -0.013(2)
N2 0.0471(18) 0.0395(17) 0.0501(18) 0.0080(13) -0.0152(15) -0.0096(13)
C5 0.065(3) 0.046(2) 0.078(3) 0.011(2) -0.028(2) -0.019(2)
C6 0.0400(18) 0.058(2) 0.0434(19) 0.0172(17) -0.0078(16) -0.0066(17)
C7 0.0396(18) 0.050(2) 0.0353(17) 0.0094(14) 0.0023(14) 0.0027(16)
C8 0.050(2) 0.066(3) 0.048(2) 0.0176(18) -0.0036(17) 0.015(2)
C9 0.066(3) 0.053(2) 0.061(3) 0.018(2) 0.008(2) 0.018(2)
C10 0.079(3) 0.041(2) 0.053(2) 0.0030(17) 0.012(2) 0.011(2)
C11 0.051(2) 0.0453(19) 0.0362(17) 0.0016(15) 0.0026(15) 0.0042(16)
O1 0.0401(12) 0.0399(13) 0.0307(11) 0.0024(9) -0.0037(10) 0.0054(10)
C12 0.0400(17) 0.0414(18) 0.0287(15) 0.0079(13) 0.0052(13) 0.0042(14)
C13 0.117(5) 0.050(3) 0.101(4) -0.022(3) -0.033(4) -0.002(3)
O2 0.0675(19) 0.0461(16) 0.0588(18) -0.0118(14) -0.0134(15) 0.0012(14)
N3 0.086(3) 0.045(2) 0.094(3) -0.033(2) -0.039(3) 0.019(2)
N4A 0.060(3) 0.047(3) 0.057(3) -0.019(2) -0.006(2) 0.010(2)
N5A 0.082(4) 0.074(4) 0.070(4) -0.027(3) 0.059(3) -0.014(3)
N4B 0.060(3) 0.047(3) 0.057(3) -0.019(2) -0.006(2) 0.010(2)
N5B 0.078(7) 0.032(4) 0.198(14) 0.000 -0.032(6) 0.000
Cl1 0.0870(16) 0.0552(11) 0.119(2) 0.000 0.0198(12) 0.000

loop_
_atom_type_symbol
_atom_type_description
_atom_type_scat_dispersion_real
_atom_type_scat_dispersion_imag
_atom_type_scat_source
C C 0.0033 0.0016 'International Tables Vol C Tables 4.2.6.8 and 6.1.1.4'
H H 0.0000 0.0000 'International Tables Vol C Tables 4.2.6.8 and 6.1.1.4'
N N 0.0061 0.0033 'International Tables Vol C Tables 4.2.6.8 and 6.1.1.4'
O O 0.0106 0.0060 'International Tables Vol C Tables 4.2.6.8 and 6.1.1.4'
Co Co 0.3494 0.9721 'International Tables Vol C Tables 4.2.6.8 and 6.1.1.4'
Cl Cl 0.1484 0.1585 'International Tables Vol C Tables 4.2.6.8 and 6.1.1.4'

loop_
_geom_angle_atom_site_label_1
_geom_angle_atom_site_label_2
_geom_angle_atom_site_label_3
_geom_angle
_geom_angle_site_symmetry_1
_geom_angle_site_symmetry_3
_geom_angle_publ_flag
O1 Co1 O1 90.06(14) . 3_656 ?
O1 Co1 N2 87.02(12) . 3_656 ?
O1 Co1 N2 92.25(13) 3_656 3_656 ?
O1 Co1 N2 92.25(13) . . ?
O1 Co1 N2 87.02(12) 3_656 . ?
N2 Co1 N2 178.96(18) 3_656 . ?
O1 Co1 N3 90.01(18) . 3_656 ?
O1 Co1 N3 174.55(14) 3_656 3_656 ?
N2 Co1 N3 93.20(16) 3_656 3_656 ?
N2 Co1 N3 87.53(16) . 3_656 ?
O1 Co1 N3 174.55(14) . . ?
O1 Co1 N3 90.01(18) 3_656 . ?
N2 Co1 N3 87.54(16) 3_656 . ?
N2 Co1 N3 93.20(16) . . ?
N3 Co1 N3 90.4(3) 3_656 . ?
C1 N1 C2 111.0(5) . . ?
C1 N1 C3 112.0(4) . . ?
C2 N1 C3 109.8(5) . . ?
C1 N1 H1 107.9 . . ?
C2 N1 H1 107.9 . . ?
C3 N1 H1 107.9 . . ?
N1 C1 H1A 109.5 . . ?
N1 C1 H1B 109.5 . . ?
H1A C1 H1B 109.5 . . ?
N1 C1 H1C 109.5 . . ?
H1A C1 H1C 109.5 . . ?
H1B C1 H1C 109.5 . . ?
N1 C2 H2A 109.5 . . ?
N1 C2 H2B 109.5 . . ?
H2A C2 H2B 109.5 . . ?
N1 C2 H2C 109.5 . . ?
H2A C2 H2C 109.5 . . ?
H2B C2 H2C 109.5 . . ?
N1 C3 C4 116.4(4) . . ?
N1 C3 H3A 108.2 . . ?
C4 C3 H3A 108.2 . . ?
N1 C3 H3B 108.2 . . ?
C4 C3 H3B 108.2 . . ?
H3A C3 H3B 107.3 . . ?
C3 C4 C5 116.5(4) . . ?
C3 C4 H4A 108.2 . . ?
C5 C4 H4A 108.2 . . ?
C3 C4 H4B 108.2 . . ?
C5 C4 H4B 108.2 . . ?
H4A C4 H4B 107.3 . . ?
C6 N2 C5 115.5(3) . . ?
C6 N2 Co1 122.4(3) . . ?
C5 N2 Co1 121.9(3) . . ?
N2 C5 C4 112.8(3) . . ?
N2 C5 H5A 109.0 . . ?
C4 C5 H5A 109.0 . . ?
N2 C5 H5B 109.0 . . ?
C4 C5 H5B 109.0 . . ?
H5A C5 H5B 107.8 . . ?
N2 C6 C7 126.0(3) . . ?
N2 C6 H6A 105.8 . . ?
C7 C6 H6A 105.8 . . ?
N2 C6 H6B 105.8 . . ?
C7 C6 H6B 105.8 . . ?
H6A C6 H6B 106.2 . . ?
C12 C7 C8 120.1(4) . . ?
C12 C7 C6 121.9(3) . . ?
C8 C7 C6 118.0(4) . . ?
C9 C8 C7 120.5(4) . . ?
C9 C8 H8 119.7 . . ?
C7 C8 H8 119.7 . . ?
C8 C9 C10 120.0(4) . . ?
C8 C9 H9 120.0 . . ?
C10 C9 H9 120.0 . . ?
C11 C10 C9 121.4(4) . . ?
C11 C10 H10 119.3 . . ?
C9 C10 H10 119.3 . . ?
O2 C11 C10 125.9(4) . . ?
O2 C11 C12 114.5(3) . . ?
C10 C11 C12 119.6(4) . . ?
C12 O1 Co1 121.5(2) . . ?
O1 C12 C7 122.5(3) . . ?
O1 C12 C11 119.2(3) . . ?
C7 C12 C11 118.2(3) . . ?
O2 C13 H13A 109.5 . . ?
O2 C13 H13B 109.5 . . ?
H13A C13 H13B 109.5 . . ?
O2 C13 H13C 109.5 . . ?
H13A C13 H13C 109.5 . . ?
H13B C13 H13C 109.5 . . ?
C11 O2 C13 117.3(4) . . ?
N4A N3 Co1 115.9(3) . . ?
N4B N3 Co1 105.2(5) . . ?
N5A N4A N3 170.2(7) . . ?
N5B N4B N3 177.0(9) . . ?
N4B N4B N3 119.5(4) 3_656 . ?
N4B N5B N4B 63.3(9) 3_656 . ?
O6 Cl1 O6 102(3) . 3_556 ?
O6 Cl1 O10 92.7(16) . 3_556 ?
O6 Cl1 O10 24(2) 3_556 3_556 ?
O6 Cl1 O4 129.2(13) . . ?
O6 Cl1 O4 129.2(13) 3_556 . ?
O6 Cl1 O7 155.9(17) . 3_556 ?
O6 Cl1 O7 102.3(19) 3_556 3_556 ?
O4 Cl1 O7 27.0(12) . 3_556 ?
O10 Cl1 O7 110.6(14) . . ?
O10 Cl1 O7 151(2) 3_556 . ?
O7 Cl1 O7 54(2) 3_556 . ?
O10 Cl1 O9 117.2(16) . . ?
O10 Cl1 O9 38(3) 3_556 . ?
O7 Cl1 O9 92(2) 3_556 . ?
O7 Cl1 O9 112.8(16) . . ?
O6 Cl1 O9 58(2) . 3_556 ?
O6 Cl1 O9 103(2) 3_556 3_556 ?
O10 Cl1 O9 38(3) . 3_556 ?
O10 Cl1 O9 117.2(16) 3_556 3_556 ?
O4 Cl1 O9 103.7(18) . 3_556 ?
O7 Cl1 O9 112.8(16) 3_556 3_556 ?
O7 Cl1 O9 92(2) . 3_556 ?
O9 Cl1 O9 153(4) . 3_556 ?
O6 Cl1 O8 65.7(17) . 3_556 ?
O6 Cl1 O8 130.1(18) 3_556 3_556 ?
O4 Cl1 O8 79.4(11) . 3_556 ?
O10 Cl1 O8 106.2(13) . . ?
O10 Cl1 O8 88.5(17) 3_556 . ?
O7 Cl1 O8 59.5(17) 3_556 . ?
O7 Cl1 O8 100.2(12) . . ?
O9 Cl1 O8 108.2(16) . . ?
O9 Cl1 O8 77.0(17) 3_556 . ?
O8 Cl1 O8 159(2) 3_556 . ?
O6 Cl1 O3 111.6(12) . . ?
O6 Cl1 O3 52.7(14) 3_556 . ?
O4 Cl1 O3 100.9(6) . . ?
O6 O3 Cl1 52.7(9) 3_556 . ?
O6 O5 Cl1 53.3(9) 3_556 . ?
O3 O6 O5 129(2) 3_556 3_556 ?
O3 O6 Cl1 74.7(12) 3_556 . ?
O5 O6 Cl1 75.0(12) 3_556 . ?
O8 O7 Cl1 62.9(11) 3_556 . ?
Cl1 O7 O7 63.0(12) . 3_556 ?
O7 O8 Cl1 57.5(12) 3_556 . ?
O10 O9 Cl1 72(2) 3_556 . ?
O9 O10 Cl1 69.6(16) 3_556 . ?
Cl1 O10 O10 43.4(14) . 3_556 ?

loop_
_geom_bond_atom_site_label_1
_geom_bond_atom_site_label_2
_geom_bond_distance
_geom_bond_site_symmetry_2
_geom_bond_publ_flag
Co1 O1 1.899(2) . ?
Co1 O1 1.899(2) 3_656 ?
Co1 N2 1.955(3) 3_656 ?
Co1 N2 1.955(3) . ?
Co1 N3 1.966(4) 3_656 ?
Co1 N3 1.966(4) . ?
N1 C1 1.466(6) . ?
N1 C2 1.472(7) . ?
N1 C3 1.503(6) . ?
N1 H1 0.9800 . ?
C1 H1A 0.9600 . ?
C1 H1B 0.9600 . ?
C1 H1C 0.9600 . ?
C2 H2A 0.9600 . ?
C2 H2B 0.9600 . ?
C2 H2C 0.9600 . ?
C3 C4 1.516(8) . ?
C3 H3A 0.9700 . ?
C3 H3B 0.9700 . ?
C4 C5 1.540(6) . ?
C4 H4A 0.9700 . ?
C4 H4B 0.9700 . ?
N2 C6 1.289(5) . ?
N2 C5 1.478(5) . ?
C5 H5A 0.9700 . ?
C5 H5B 0.9700 . ?
C6 C7 1.435(6) . ?
C6 H6A 0.9700 . ?
C6 H6B 0.9700 . ?
C7 C12 1.408(5) . ?
C7 C8 1.413(6) . ?
C8 C9 1.356(8) . ?
C8 H8 0.9300 . ?
C9 C10 1.398(7) . ?
C9 H9 0.9300 . ?
C10 C11 1.376(6) . ?
C10 H10 0.9300 . ?
C11 O2 1.357(5) . ?
C11 C12 1.424(5) . ?
O1 C12 1.320(4) . ?
C13 O2 1.408(6) . ?
C13 H13A 0.9600 . ?
C13 H13B 0.9600 . ?
C13 H13C 0.9600 . ?
N3 N4A 1.407(8) . ?
N3 N4B 1.410(12) . ?
N4A N5A 1.189(8) . ?
N4B N5B 1.333(13) . ?
N4B N4B 1.40(2) 3_656 ?
Cl1 O6 1.241(13) . ?
Cl1 O6 1.241(13) 3_556 ?
Cl1 O10 1.354(15) . ?
Cl1 O10 1.354(15) 3_556 ?
Cl1 O4 1.373(12) . ?
Cl1 O7 1.402(15) 3_556 ?
Cl1 O7 1.402(15) . ?
Cl1 O9 1.334(16) . ?
Cl1 O9 1.334(16) 3_556 ?
Cl1 O8 1.479(15) 3_556 ?
Cl1 O8 1.479(15) . ?
Cl1 O3 1.505(11) . ?
O3 O6 1.24(3) 3_556 ?
O5 O6 1.21(3) 3_556 ?
O7 O8 1.43(4) 3_556 ?
O7 O7 1.27(5) 3_556 ?
O9 O10 0.89(6) 3_556 ?
O10 O10 1.97(5) 3_556 ?

loop_
_geom_hbond_atom_site_label_D
_geom_hbond_atom_site_label_H
_geom_hbond_atom_site_label_A
_geom_hbond_distance_DH
_geom_hbond_distance_HA
_geom_hbond_distance_DA
_geom_hbond_angle_DHA
_geom_hbond_site_symmetry_A
N1 H1 N2 0.98 2.54 3.201(5) 124.3 .
N1 H1 O1 0.98 1.85 2.777(4) 157.5 3_656
C1 H1B O2 0.96 2.37 3.085(6) 130.8 3_656
C2 H2C O8 0.96 2.59 3.31(3) 131.5 2_566
C3 H3A N3 0.97 2.59 3.326(6) 133.1 .
C5 H5A O5 0.97 2.70 3.406(18) 130.2 .
C5 H5A O6 0.97 2.37 3.27(2) 153.6 3_556
C5 H5A O10 0.97 2.53 3.45(3) 159.7 3_556
C5 H5B N3 0.97 2.44 3.005(7) 116.7 .
C5 H5B N4B 0.97 2.29 3.143(11) 146.2 .
C5 H5B N4B 0.97 2.59 3.301(11) 130.2 3_656
C6 H6A O3 0.97 2.27 3.226(19) 168.9 .
C6 H6A O6 0.97 2.67 3.49(3) 141.7 3_556
C6 H6A O7 0.97 2.48 3.19(3) 130.2 3_556
C6 H6A O9 0.97 2.54 3.50(4) 169.4 .
C10 H10 O10 0.93 2.66 3.26(2) 123.2 8_667
C13 H13A N5A 0.96 2.64 3.589(8) 172.3 4_665
